data_4505482
loop_
_publ_author_name
'Lin, Qiyin'
'Li, Qing&#x2019;an'
'Gray, Kenneth E.'
'Mitchell, John F.'

_publ_section_title
;
 Vapor Growth and Chemical Delithiation of Stoichiometric LiCoO2Crystals
;
_journal_issue 3
_journal_name_full 'Crystal Growth &amp; Design'
_journal_page_first 1232
_journal_paper_doi 10.1021/cg201238n
_journal_volume 12
_journal_year 2012
_chemical_formula_sum 'Co Li O2'
_chemical_formula_weight 97.87
_chemical_name_systematic
; 
? 
;
_space_group_IT_number 166
_symmetry_cell_setting trigonal
_symmetry_space_group_name_Hall '-R 3 2"'
_symmetry_space_group_name_H-M 'R -3 m :H'
_atom_sites_solution_primary direct
_atom_sites_solution_secondary difmap
_audit_creation_method SHELXL-97
_cell_angle_alpha 90.00
_cell_angle_beta 90.00
_cell_angle_gamma 120.00
_cell_formula_units_Z 3
_cell_length_a 2.8150(3)
_cell_length_b 2.8150(3)
_cell_length_c 14.0516(6)
_cell_measurement_reflns_used 1478
_cell_measurement_temperature 298(2)
_cell_measurement_theta_max 34.34
_cell_measurement_theta_min 4.35
_cell_volume 96.430(15)
_computing_cell_refinement 'STOE X-AREA'
_computing_data_collection 'STOE X-AREA'
_computing_data_reduction 'STOE X-RED'
_computing_structure_refinement 'SHELXL-97 (Sheldrick, 2008)'
_computing_structure_solution 'SHELXS-97 (Sheldrick, 2008)'
_diffrn_ambient_temperature 298(2)
_diffrn_detector_area_resol_mean 6.67
_diffrn_measured_fraction_theta_full 1.000
_diffrn_measured_fraction_theta_max 1.000
_diffrn_measurement_device_type 'STOE IPDS 2T'
_diffrn_measurement_method 'rotation method'
_diffrn_radiation_monochromator graphite
_diffrn_radiation_source 'fine-focus sealed tube'
_diffrn_radiation_type MoK\a
_diffrn_radiation_wavelength 0.71073
_diffrn_reflns_av_R_equivalents 0.0425
_diffrn_reflns_av_sigmaI/netI 0.0153
_diffrn_reflns_limit_h_max 4
_diffrn_reflns_limit_h_min -4
_diffrn_reflns_limit_k_max 4
_diffrn_reflns_limit_k_min -3
_diffrn_reflns_limit_l_max 22
_diffrn_reflns_limit_l_min -22
_diffrn_reflns_number 776
_diffrn_reflns_theta_full 34.28
_diffrn_reflns_theta_max 34.28
_diffrn_reflns_theta_min 4.35
_exptl_absorpt_coefficient_mu 12.685
_exptl_absorpt_correction_T_max 0.9785
_exptl_absorpt_correction_T_min 0.4141
_exptl_absorpt_correction_type integration
_exptl_absorpt_process_details '(Coppens, 1970)'
_exptl_crystal_colour black
_exptl_crystal_density_diffrn 5.056
_exptl_crystal_density_method 'not measured'
_exptl_crystal_description plate
_exptl_crystal_F_000 138
_exptl_crystal_size_max 0.05
_exptl_crystal_size_mid 0.02
_exptl_crystal_size_min 0.01
_refine_diff_density_max 0.635
_refine_diff_density_min -1.270
_refine_diff_density_rms 0.207
_refine_ls_extinction_coef 0.020(7)
_refine_ls_extinction_method none
_refine_ls_goodness_of_fit_ref 1.353
_refine_ls_matrix_type full
_refine_ls_number_parameters 8
_refine_ls_number_reflns 71
_refine_ls_number_restraints 0
_refine_ls_restrained_S_all 1.353
_refine_ls_R_factor_all 0.0190
_refine_ls_R_factor_gt 0.0190
_refine_ls_shift/su_max 0.000
_refine_ls_shift/su_mean 0.000
_refine_ls_structure_factor_coef Fsqd
_refine_ls_weighting_details 'calc w=1/[\s^2^(Fo^2^)+(0.0280P)^2^+0.1931P] where P=(Fo^2^+2Fc^2^)/3'
_refine_ls_weighting_scheme calc
_refine_ls_wR_factor_gt 0.0487
_refine_ls_wR_factor_ref 0.0487
_reflns_number_gt 71
_reflns_number_total 71
_reflns_threshold_expression >2sigma(I)
_cod_data_source_file cg201238n_si_001.cif
_cod_data_source_block I
_cod_original_sg_symbol_H-M 'R -3 m'
_cod_database_code 4505482

loop_
_symmetry_equiv_pos_as_xyz
'x, y, z'
'-y, x-y, z'
'-x+y, -x, z'
'y, x, -z'
'x-y, -y, -z'
'-x, -x+y, -z'
'x+2/3, y+1/3, z+1/3'
'-y+2/3, x-y+1/3, z+1/3'
'-x+y+2/3, -x+1/3, z+1/3'
'y+2/3, x+1/3, -z+1/3'
'x-y+2/3, -y+1/3, -z+1/3'
'-x+2/3, -x+y+1/3, -z+1/3'
'x+1/3, y+2/3, z+2/3'
'-y+1/3, x-y+2/3, z+2/3'
'-x+y+1/3, -x+2/3, z+2/3'
'y+1/3, x+2/3, -z+2/3'
'x-y+1/3, -y+2/3, -z+2/3'
'-x+1/3, -x+y+2/3, -z+2/3'
'-x, -y, -z'
'y, -x+y, -z'
'x-y, x, -z'
'-y, -x, z'
'-x+y, y, z'
'x, x-y, z'
'-x+2/3, -y+1/3, -z+1/3'
'y+2/3, -x+y+1/3, -z+1/3'
'x-y+2/3, x+1/3, -z+1/3'
'-y+2/3, -x+1/3, z+1/3'
'-x+y+2/3, y+1/3, z+1/3'
'x+2/3, x-y+1/3, z+1/3'
'-x+1/3, -y+2/3, -z+2/3'
'y+1/3, -x+y+2/3, -z+2/3'
'x-y+1/3, x+2/3, -z+2/3'
'-y+1/3, -x+2/3, z+2/3'
'-x+y+1/3, y+2/3, z+2/3'
'x+1/3, x-y+2/3, z+2/3'

loop_
_atom_site_label
_atom_site_type_symbol
_atom_site_fract_x
_atom_site_fract_y
_atom_site_fract_z
_atom_site_U_iso_or_equiv
_atom_site_adp_type
_atom_site_occupancy
_atom_site_symmetry_multiplicity
_atom_site_calc_flag
_atom_site_refinement_flags
Li1 Li 0.0000 0.0000 0.0000 0.014(2) Uani 1 12 d S
Co1 Co 0.0000 0.0000 0.5000 0.0047(2) Uani 1 12 d S
O1 O 0.0000 0.0000 0.2397(2) 0.0070(5) Uani 1 6 d S

loop_
_atom_site_aniso_label
_atom_site_aniso_U_11
_atom_site_aniso_U_22
_atom_site_aniso_U_33
_atom_site_aniso_U_23
_atom_site_aniso_U_13
_atom_site_aniso_U_12
Li1 0.015(4) 0.015(4) 0.012(4) 0.000 0.000 0.0076(18)
Co1 0.0039(3) 0.0039(3) 0.0065(3) 0.000 0.000 0.00193(14)
O1 0.0058(8) 0.0058(8) 0.0095(10) 0.000 0.000 0.0029(4)

loop_
_atom_type_symbol
_atom_type_description
_atom_type_scat_dispersion_real
_atom_type_scat_dispersion_imag
_atom_type_scat_source
Li Li -0.0003 0.0001 'International Tables Vol C Tables 4.2.6.8 and 6.1.1.4'
O O 0.0106 0.0060 'International Tables Vol C Tables 4.2.6.8 and 6.1.1.4'
Co Co 0.3494 0.9721 'International Tables Vol C Tables 4.2.6.8 and 6.1.1.4'

loop_
_geom_angle_atom_site_label_1
_geom_angle_atom_site_label_2
_geom_angle_atom_site_label_3
_geom_angle
_geom_angle_site_symmetry_1
_geom_angle_site_symmetry_3
O1 Li1 O1 180.00(12) 25 13_444
O1 Li1 O1 84.59(9) 25 25_445
O1 Li1 O1 95.41(9) 13_444 25_445
O1 Li1 O1 95.41(9) 25 13_554
O1 Li1 O1 84.59(9) 13_444 13_554
O1 Li1 O1 180.00(12) 25_445 13_554
O1 Li1 O1 84.59(9) 25 25_455
O1 Li1 O1 95.41(9) 13_444 25_455
O1 Li1 O1 84.59(9) 25_445 25_455
O1 Li1 O1 95.41(9) 13_554 25_455
O1 Li1 O1 95.41(9) 25 13_544
O1 Li1 O1 84.59(9) 13_444 13_544
O1 Li1 O1 95.41(9) 25_445 13_544
O1 Li1 O1 84.59(9) 13_554 13_544
O1 Li1 O1 180.00(12) 25_455 13_544
O1 Li1 Li1 132.30(4) 25 1_445
O1 Li1 Li1 47.70(4) 13_444 1_445
O1 Li1 Li1 47.70(4) 25_445 1_445
O1 Li1 Li1 132.30(4) 13_554 1_445
O1 Li1 Li1 90.0 25_455 1_445
O1 Li1 Li1 90.0 13_544 1_445
O1 Li1 Li1 47.70(4) 25 1_665
O1 Li1 Li1 132.30(4) 13_444 1_665
O1 Li1 Li1 132.30(4) 25_445 1_665
O1 Li1 Li1 47.70(4) 13_554 1_665
O1 Li1 Li1 90.0 25_455 1_665
O1 Li1 Li1 90.0 13_544 1_665
Li1 Li1 Li1 180.0 1_445 1_665
O1 Li1 Li1 90.0 25 1_565
O1 Li1 Li1 90.0 13_444 1_565
O1 Li1 Li1 132.30(4) 25_445 1_565
O1 Li1 Li1 47.70(4) 13_554 1_565
O1 Li1 Li1 47.70(4) 25_455 1_565
O1 Li1 Li1 132.30(4) 13_544 1_565
Li1 Li1 Li1 120.0 1_445 1_565
Li1 Li1 Li1 60.0 1_665 1_565
O1 Li1 Li1 132.30(4) 25 1_455
O1 Li1 Li1 47.70(4) 13_444 1_455
O1 Li1 Li1 90.0 25_445 1_455
O1 Li1 Li1 90.0 13_554 1_455
O1 Li1 Li1 47.70(4) 25_455 1_455
O1 Li1 Li1 132.30(4) 13_544 1_455
Li1 Li1 Li1 60.0 1_445 1_455
Li1 Li1 Li1 120.0 1_665 1_455
Li1 Li1 Li1 60.0 1_565 1_455
O1 Li1 Li1 47.70(4) 25 1_655
O1 Li1 Li1 132.30(4) 13_444 1_655
O1 Li1 Li1 90.0 25_445 1_655
O1 Li1 Li1 90.0 13_554 1_655
O1 Li1 Li1 132.30(4) 25_455 1_655
O1 Li1 Li1 47.70(4) 13_544 1_655
Li1 Li1 Li1 120.0 1_445 1_655
Li1 Li1 Li1 60.0 1_665 1_655
Li1 Li1 Li1 120.0 1_565 1_655
Li1 Li1 Li1 180.0 1_455 1_655
O1 Li1 Li1 90.0 25 1_545
O1 Li1 Li1 90.0 13_444 1_545
O1 Li1 Li1 47.70(4) 25_445 1_545
O1 Li1 Li1 132.30(4) 13_554 1_545
O1 Li1 Li1 132.30(4) 25_455 1_545
O1 Li1 Li1 47.70(4) 13_544 1_545
Li1 Li1 Li1 60.0 1_445 1_545
Li1 Li1 Li1 120.0 1_665 1_545
Li1 Li1 Li1 180.0 1_565 1_545
Li1 Li1 Li1 120.0 1_455 1_545
Li1 Li1 Li1 60.0 1_655 1_545
O1 Co1 O1 180.0 31_445 7
O1 Co1 O1 94.17(10) 31_445 31
O1 Co1 O1 85.83(10) 7 31
O1 Co1 O1 85.83(10) 31_445 7_445
O1 Co1 O1 94.17(10) 7 7_445
O1 Co1 O1 180.0 31 7_445
O1 Co1 O1 94.17(10) 31_445 31_545
O1 Co1 O1 85.83(10) 7 31_545
O1 Co1 O1 94.17(10) 31 31_545
O1 Co1 O1 85.83(10) 7_445 31_545
O1 Co1 O1 85.83(10) 31_445 7_455
O1 Co1 O1 94.17(10) 7 7_455
O1 Co1 O1 85.83(10) 31 7_455
O1 Co1 O1 94.17(10) 7_445 7_455
O1 Co1 O1 180.00(14) 31_545 7_455
O1 Co1 Co1 137.09(5) 31_445 1_665
O1 Co1 Co1 42.91(5) 7 1_665
O1 Co1 Co1 42.91(5) 31 1_665
O1 Co1 Co1 137.09(5) 7_445 1_665
O1 Co1 Co1 90.0 31_545 1_665
O1 Co1 Co1 90.0 7_455 1_665
O1 Co1 Co1 42.91(5) 31_445 1_445
O1 Co1 Co1 137.09(5) 7 1_445
O1 Co1 Co1 137.09(5) 31 1_445
O1 Co1 Co1 42.91(5) 7_445 1_445
O1 Co1 Co1 90.000(1) 31_545 1_445
O1 Co1 Co1 90.0 7_455 1_445
Co1 Co1 Co1 180.0 1_665 1_445
O1 Co1 Co1 90.0 31_445 1_545
O1 Co1 Co1 90.0 7 1_545
O1 Co1 Co1 137.09(5) 31 1_545
O1 Co1 Co1 42.91(5) 7_445 1_545
O1 Co1 Co1 42.91(5) 31_545 1_545
O1 Co1 Co1 137.09(5) 7_455 1_545
Co1 Co1 Co1 120.0 1_665 1_545
Co1 Co1 Co1 60.0 1_445 1_545
O1 Co1 Co1 42.91(5) 31_445 1_455
O1 Co1 Co1 137.09(5) 7 1_455
O1 Co1 Co1 90.0 31 1_455
O1 Co1 Co1 90.0 7_445 1_455
O1 Co1 Co1 137.09(5) 31_545 1_455
O1 Co1 Co1 42.91(5) 7_455 1_455
Co1 Co1 Co1 120.0 1_665 1_455
Co1 Co1 Co1 60.0 1_445 1_455
Co1 Co1 Co1 120.0 1_545 1_455
O1 Co1 Co1 137.09(5) 31_445 1_655
O1 Co1 Co1 42.91(5) 7 1_655
O1 Co1 Co1 90.0 31 1_655
O1 Co1 Co1 90.0 7_445 1_655
O1 Co1 Co1 42.91(5) 31_545 1_655
O1 Co1 Co1 137.09(5) 7_455 1_655
Co1 Co1 Co1 60.0 1_665 1_655
Co1 Co1 Co1 120.0 1_445 1_655
Co1 Co1 Co1 60.0 1_545 1_655
Co1 Co1 Co1 180.0 1_455 1_655
O1 Co1 Co1 90.0 31_445 1_565
O1 Co1 Co1 90.0 7 1_565
O1 Co1 Co1 42.91(5) 31 1_565
O1 Co1 Co1 137.09(5) 7_445 1_565
O1 Co1 Co1 137.09(5) 31_545 1_565
O1 Co1 Co1 42.91(5) 7_455 1_565
Co1 Co1 Co1 60.0 1_665 1_565
Co1 Co1 Co1 120.0 1_445 1_565
Co1 Co1 Co1 180.0 1_545 1_565
Co1 Co1 Co1 60.0 1_455 1_565
Co1 Co1 Co1 120.0 1_655 1_565
Co1 O1 Co1 94.17(10) 13_444 13_554
Co1 O1 Co1 94.17(10) 13_444 13_544
Co1 O1 Co1 94.17(10) 13_554 13_544
Co1 O1 Li1 173.25(13) 13_444 7
Co1 O1 Li1 90.419(13) 13_554 7
Co1 O1 Li1 90.420(13) 13_544 7
Co1 O1 Li1 90.419(13) 13_444 7_445
Co1 O1 Li1 173.25(13) 13_554 7_445
Co1 O1 Li1 90.420(13) 13_544 7_445
Li1 O1 Li1 84.60(9) 7 7_445
Co1 O1 Li1 90.420(13) 13_444 7_455
Co1 O1 Li1 90.420(13) 13_554 7_455
Co1 O1 Li1 173.25(13) 13_544 7_455
Li1 O1 Li1 84.60(9) 7 7_455
Li1 O1 Li1 84.60(9) 7_445 7_455

loop_
_geom_bond_atom_site_label_1
_geom_bond_atom_site_label_2
_geom_bond_distance
_geom_bond_site_symmetry_2
Li1 O1 2.0915(18) 25
Li1 O1 2.0915(18) 13_444
Li1 O1 2.0915(18) 25_445
Li1 O1 2.0915(18) 13_554
Li1 O1 2.0915(18) 25_455
Li1 O1 2.0915(18) 13_544
Li1 Li1 2.8150(3) 1_445
Li1 Li1 2.8150(3) 1_665
Li1 Li1 2.8150(3) 1_565
Li1 Li1 2.8150(3) 1_455
Li1 Li1 2.8150(3) 1_655
Li1 Li1 2.8150(3) 1_545
Co1 O1 1.9218(15) 31_445
Co1 O1 1.9218(15) 7
Co1 O1 1.9218(15) 31
Co1 O1 1.9218(15) 7_445
Co1 O1 1.9218(15) 31_545
Co1 O1 1.9218(15) 7_455
Co1 Co1 2.8150(3) 1_665
Co1 Co1 2.8150(3) 1_445
Co1 Co1 2.8150(3) 1_545
Co1 Co1 2.8150(3) 1_455
Co1 Co1 2.8150(3) 1_655
Co1 Co1 2.8150(3) 1_565
O1 Co1 1.9218(15) 13_444
O1 Co1 1.9218(15) 13_554
O1 Co1 1.9218(15) 13_544
O1 Li1 2.0914(18) 7
O1 Li1 2.0914(18) 7_445
O1 Li1 2.0914(18) 7_455
